data_7150394
loop_
_publ_author_name
'Loeb, Stephen J.'
'Tiburcio, Jorge'
'Vella, Sarah J.'
'Wisner, James A.'

_publ_section_title
;
 A versatile template for the formation of [2]pseudorotaxanes.
 1,2-Bis(pyridinium)ethane axles and 24-crown-8 ether wheels.
;
_journal_issue 4
_journal_name_full 'Organic &amp; biomolecular chemistry'
_journal_page_first 667
_journal_page_last 680
_journal_paper_doi 10.1039/b514528g
_journal_volume 4
_journal_year 2006
_chemical_formula_sum 'C58 H64 B2 F8 N4 O12'
_chemical_formula_weight 1182.75
_chemical_name_systematic
;
?
;
_space_group_IT_number 7
_symmetry_cell_setting monoclinic
_symmetry_Int_Tables_number 7
_symmetry_space_group_name_Hall 'P -2yac'
_symmetry_space_group_name_H-M 'P 1 n 1'
_atom_sites_solution_hydrogens geom
_atom_sites_solution_primary direct
_atom_sites_solution_secondary difmap
_audit_creation_method SHELXL-97
_cell_angle_alpha 90.00
_cell_angle_beta 112.8550(10)
_cell_angle_gamma 90.00
_cell_formula_units_Z 2
_cell_length_a 12.3959(8)
_cell_length_b 19.1294(12)
_cell_length_c 12.9148(8)
_cell_measurement_temperature 293(2)
_cell_measurement_theta_max 28.3
_cell_measurement_theta_min 1.5
_cell_volume 2822.0(3)
_computing_cell_refinement 'Bruker SAINT'
_computing_data_collection 'Bruker SMART'
_computing_data_reduction 'Bruker SHELXTL XPREP'
_computing_molecular_graphics 'Bruker SHELXTL XP'
_computing_publication_material 'Bruker SHELXTL XCIF'
_computing_structure_refinement 'SHELXL-97 (Sheldrick, 1997)'
_computing_structure_solution 'SHELXS-97 (Sheldrick, 1997)'
_diffrn_ambient_temperature 293(2)
_diffrn_measured_fraction_theta_full 0.999
_diffrn_measured_fraction_theta_max 0.999
_diffrn_measurement_device_type 'Bruker APEX CCD'
_diffrn_measurement_method 'hemisphere scans'
_diffrn_radiation_monochromator graphite
_diffrn_radiation_source 'fine-focus sealed tube'
_diffrn_radiation_type MoK\a
_diffrn_radiation_wavelength 0.71073
_diffrn_reflns_av_R_equivalents 0.0454
_diffrn_reflns_av_sigmaI/netI 0.0816
_diffrn_reflns_limit_h_max 14
_diffrn_reflns_limit_h_min -14
_diffrn_reflns_limit_k_max 22
_diffrn_reflns_limit_k_min -22
_diffrn_reflns_limit_l_max 15
_diffrn_reflns_limit_l_min -15
_diffrn_reflns_number 22117
_diffrn_reflns_theta_full 25.00
_diffrn_reflns_theta_max 25.00
_diffrn_reflns_theta_min 1.06
_diffrn_standards_decay_% <1
_diffrn_standards_number '50 standard frames at start and end'
_exptl_absorpt_coefficient_mu 0.113
_exptl_absorpt_correction_T_max 1.000000
_exptl_absorpt_correction_T_min 0.740488
_exptl_absorpt_correction_type empirical
_exptl_crystal_colour block
_exptl_crystal_density_diffrn 1.392
_exptl_crystal_density_meas ?
_exptl_crystal_density_method .
_exptl_crystal_description yellow
_exptl_crystal_F_000 1236
_exptl_crystal_size_max 0.28
_exptl_crystal_size_mid 0.26
_exptl_crystal_size_min 0.22
_refine_diff_density_max 0.437
_refine_diff_density_min -0.308
_refine_diff_density_rms 0.066
_refine_ls_abs_structure_details 'Flack H D (1983), Acta Cryst. A39, 876-881'
_refine_ls_abs_structure_Flack 0.7(14)
_refine_ls_extinction_method none
_refine_ls_goodness_of_fit_ref 1.117
_refine_ls_hydrogen_treatment mixed
_refine_ls_matrix_type full
_refine_ls_number_parameters 740
_refine_ls_number_reflns 9879
_refine_ls_number_restraints 2
_refine_ls_restrained_S_all 1.117
_refine_ls_R_factor_all 0.1284
_refine_ls_R_factor_gt 0.0950
_refine_ls_shift/su_max 0.003
_refine_ls_shift/su_mean 0.000
_refine_ls_structure_factor_coef Fsqd
_refine_ls_weighting_details 'calc w=1/[\s^2^(Fo^2^)+(0.0893P)^2^+1.4800P] where P=(Fo^2^+2Fc^2^)/3'
_refine_ls_weighting_scheme calc
_refine_ls_wR_factor_gt 0.2081
_refine_ls_wR_factor_ref 0.2236
_reflns_number_gt 6669
_reflns_number_total 9879
_reflns_threshold_expression >2sigma(I)
_cod_data_source_file b514528g.txt
_cod_data_source_block '[2]pseudorotaxane_[(1,2-bis(4-phenylpyridinium)ethane)-DN24C8][BF4]2'
_cod_original_sg_symbol_H-M Pn
_cod_database_code 7150394

loop_
_symmetry_equiv_pos_as_xyz
'x, y, z'
'x+1/2, -y, z+1/2'

loop_
_atom_site_label
_atom_site_type_symbol
_atom_site_fract_x
_atom_site_fract_y
_atom_site_fract_z
_atom_site_U_iso_or_equiv
_atom_site_adp_type
_atom_site_occupancy
_atom_site_symmetry_multiplicity
_atom_site_calc_flag
_atom_site_refinement_flags
_atom_site_disorder_assembly
_atom_site_disorder_group
O1 O 0.1416(4) 0.6622(3) -0.3478(4) 0.0552(13) Uani 1 1 d . . .
O2 O 0.2999(5) 0.7815(3) -0.3120(4) 0.0721(18) Uani 1 1 d . . .
O3 O 0.4866(5) 0.8241(3) -0.1178(5) 0.0660(16) Uani 1 1 d . . .
O4 O 0.4281(4) 0.9139(2) 0.0429(4) 0.0373(10) Uani 1 1 d . . .
O5 O 0.3202(4) 0.8793(2) 0.1697(3) 0.0352(10) Uani 1 1 d . . .
O6 O 0.1662(4) 0.7586(2) 0.1455(4) 0.0435(11) Uani 1 1 d . . .
O7 O 0.0297(3) 0.6542(2) -0.0071(3) 0.0350(10) Uani 1 1 d . . .
O8 O 0.0470(4) 0.6052(2) -0.2194(3) 0.0353(10) Uani 1 1 d . A .
O9 O 0.5269(9) 0.6121(4) -0.2816(7) 0.117(3) Uani 1 1 d . . .
O10 O 0.6798(8) 0.6076(5) -0.3150(8) 0.142(4) Uani 1 1 d . . .
O11 O 0.3314(10) 1.1673(8) -0.3238(10) 0.192(6) Uani 1 1 d . . .
O12 O 0.4350(8) 1.1273(4) -0.4092(7) 0.115(3) Uani 1 1 d . . .
N1 N 0.3121(4) 0.6844(2) -0.0401(4) 0.0270(11) Uani 1 1 d . . .
N2 N 0.1473(4) 0.8530(2) -0.1189(4) 0.0322(12) Uani 1 1 d . . .
N3 N 0.5935(9) 0.5824(6) -0.3117(7) 0.096(3) Uani 1 1 d . . .
N4 N 0.4015(9) 1.1292(6) -0.3344(8) 0.108(3) Uani 1 1 d . . .
C1 C 0.3106(7) 0.4171(4) -0.0213(7) 0.060(2) Uani 1 1 d . . .
H1A H 0.2763 0.4319 0.0274 0.072 Uiso 1 1 calc R . .
C2 C 0.3183(8) 0.3474(4) -0.0412(8) 0.076(3) Uani 1 1 d . . .
H2A H 0.2895 0.3156 -0.0038 0.092 Uiso 1 1 calc R . .
C3 C 0.3643(9) 0.3225(5) -0.1105(10) 0.087(4) Uani 1 1 d . . .
H3A H 0.3662 0.2749 -0.1240 0.104 Uiso 1 1 calc R . .
C4 C 0.4076(9) 0.3695(6) -0.1600(10) 0.093(4) Uani 1 1 d . . .
H4A H 0.4448 0.3531 -0.2054 0.112 Uiso 1 1 calc R . .
C5 C 0.4011(7) 0.4408(4) -0.1482(7) 0.066(2) Uani 1 1 d . . .
H5A H 0.4274 0.4716 -0.1889 0.080 Uiso 1 1 calc R . .
C6 C 0.3541(5) 0.4649(3) -0.0739(6) 0.0437(18) Uani 1 1 d . . .
C7 C 0.3405(5) 0.5425(3) -0.0598(5) 0.0335(15) Uani 1 1 d . . .
C8 C 0.3676(5) 0.5912(3) -0.1260(5) 0.0368(16) Uani 1 1 d . . .
H8A H 0.3973 0.5759 -0.1780 0.044 Uiso 1 1 calc R . .
C9 C 0.3514(5) 0.6607(4) -0.1161(5) 0.0404(17) Uani 1 1 d . . .
H9A H 0.3679 0.6922 -0.1628 0.048 Uiso 1 1 calc R . .
C10 C 0.2903(5) 0.6396(3) 0.0276(5) 0.0324(14) Uani 1 1 d . . .
H10A H 0.2642 0.6565 0.0814 0.039 Uiso 1 1 calc R . .
C11 C 0.3052(5) 0.5695(3) 0.0203(5) 0.0372(15) Uani 1 1 d . . .
H11A H 0.2913 0.5395 0.0705 0.045 Uiso 1 1 calc R . .
C12 C 0.2899(5) 0.7602(3) -0.0358(6) 0.0380(15) Uani 1 1 d . . .
H12A H 0.3453 0.7866 -0.0566 0.046 Uiso 1 1 calc R . .
H12B H 0.3005 0.7734 0.0401 0.046 Uiso 1 1 calc R . .
C13 C 0.1667(5) 0.7771(3) -0.1154(5) 0.0347(15) Uani 1 1 d . . .
H13A H 0.1541 0.7603 -0.1901 0.042 Uiso 1 1 calc R . .
H13B H 0.1113 0.7538 -0.0909 0.042 Uiso 1 1 calc R . .
C14 C 0.1868(5) 0.8936(3) -0.1802(5) 0.0358(15) Uani 1 1 d . . .
H14A H 0.2225 0.8734 -0.2243 0.043 Uiso 1 1 calc R . .
C15 C 0.1756(5) 0.9652(3) -0.1790(5) 0.0337(15) Uani 1 1 d . . .
H15A H 0.2045 0.9926 -0.2218 0.040 Uiso 1 1 calc R . .
C16 C 0.1218(5) 0.9971(4) -0.1150(5) 0.0341(15) Uani 1 1 d . . .
C17 C 0.0793(5) 0.9531(3) -0.0544(5) 0.0295(14) Uani 1 1 d . . .
H17A H 0.0410 0.9721 -0.0118 0.035 Uiso 1 1 calc R . .
C18 C 0.0928(5) 0.8825(3) -0.0563(5) 0.0324(14) Uani 1 1 d . . .
H18A H 0.0644 0.8541 -0.0142 0.039 Uiso 1 1 calc R . .
C19 C 0.1118(5) 1.0751(3) -0.1124(5) 0.0320(15) Uani 1 1 d . . .
C20 C 0.1328(7) 1.1171(3) -0.1893(6) 0.0527(19) Uani 1 1 d . . .
H20A H 0.1547 1.0971 -0.2438 0.063 Uiso 1 1 calc R . .
C21 C 0.1215(8) 1.1882(4) -0.1859(7) 0.063(2) Uani 1 1 d . . .
H21A H 0.1378 1.2161 -0.2371 0.076 Uiso 1 1 calc R . .
C22 C 0.0877(6) 1.2179(4) -0.1108(8) 0.059(2) Uani 1 1 d . . .
H22A H 0.0760 1.2660 -0.1126 0.071 Uiso 1 1 calc R . .
C23 C 0.0701(6) 1.1788(4) -0.0312(8) 0.058(2) Uani 1 1 d . . .
H23A H 0.0510 1.2004 0.0240 0.069 Uiso 1 1 calc R . .
C24 C 0.0806(6) 1.1051(3) -0.0321(7) 0.052(2) Uani 1 1 d . . .
H24A H 0.0666 1.0777 0.0209 0.063 Uiso 1 1 calc R . .
C25 C 0.0829(5) 0.5599(3) -0.2807(5) 0.0372(15) Uani 1 1 d . . .
C26 C 0.0719(5) 0.4902(3) -0.2801(5) 0.0361(15) Uani 1 1 d . A .
H26A H 0.0401 0.4704 -0.2325 0.043 Uiso 1 1 calc R . .
C27 C 0.1070(5) 0.4449(4) -0.3500(6) 0.0437(18) Uani 1 1 d . . .
C28 C 0.0943(6) 0.3722(4) -0.3477(6) 0.0504(19) Uani 1 1 d . A .
H28A H 0.0646 0.3514 -0.2992 0.061 Uiso 1 1 calc R . .
C29 C 0.1268(7) 0.3327(5) -0.4189(8) 0.067(2) Uani 1 1 d . . .
H29A H 0.1172 0.2845 -0.4190 0.080 Uiso 1 1 calc R A .
C30 C 0.1729(7) 0.3608(5) -0.4898(8) 0.071(3) Uani 1 1 d . A .
H30A H 0.1926 0.3323 -0.5381 0.086 Uiso 1 1 calc R . .
C31 C 0.1894(6) 0.4299(5) -0.4889(7) 0.066(2) Uani 1 1 d . . .
H31A H 0.2233 0.4486 -0.5356 0.079 Uiso 1 1 calc R A .
C32 C 0.1572(6) 0.4756(5) -0.4195(7) 0.060(2) Uani 1 1 d . A .
C33 C 0.1709(6) 0.5499(4) -0.4187(6) 0.052(2) Uani 1 1 d . . .
H33A H 0.2055 0.5706 -0.4633 0.062 Uiso 1 1 calc R A .
C34 C 0.1331(6) 0.5904(4) -0.3523(6) 0.0472(18) Uani 1 1 d . A .
C37 C 0.4112(8) 0.7926(5) -0.3116(8) 0.073(2) Uiso 1 1 d . . .
H37A H 0.4050 0.8114 -0.3835 0.088 Uiso 1 1 calc R . .
H37B H 0.4538 0.7488 -0.2991 0.088 Uiso 1 1 calc R . .
C38 C 0.4751(8) 0.8435(5) -0.2191(8) 0.082(3) Uani 1 1 d . . .
H38A H 0.5525 0.8512 -0.2189 0.098 Uiso 1 1 calc R A .
H38B H 0.4339 0.8878 -0.2362 0.098 Uiso 1 1 calc R . .
C39 C 0.5608(7) 0.8654(4) -0.0299(7) 0.058(2) Uani 1 1 d . . .
H39A H 0.6283 0.8777 -0.0465 0.070 Uiso 1 1 calc R A .
H39B H 0.5888 0.8371 0.0378 0.070 Uiso 1 1 calc R . .
C40 C 0.5105(6) 0.9312(3) -0.0050(6) 0.0423(16) Uani 1 1 d . . .
H40A H 0.5725 0.9599 0.0470 0.051 Uiso 1 1 calc R . .
H40B H 0.4722 0.9577 -0.0737 0.051 Uiso 1 1 calc R . .
C41 C 0.3961(5) 0.9679(3) 0.0923(5) 0.0369(16) Uani 1 1 d . . .
C42 C 0.4178(5) 1.0372(3) 0.0810(5) 0.0316(14) Uani 1 1 d . . .
H42A H 0.4550 1.0499 0.0337 0.038 Uiso 1 1 calc R . .
C43 C 0.3845(6) 1.0901(3) 0.1401(5) 0.0398(16) Uani 1 1 d . . .
C44 C 0.4017(6) 1.1622(4) 0.1274(6) 0.0496(19) Uani 1 1 d . . .
H44A H 0.4349 1.1769 0.0777 0.059 Uiso 1 1 calc R . .
C45 C 0.3692(6) 1.2106(3) 0.1884(6) 0.053(2) Uani 1 1 d . . .
H45A H 0.3842 1.2577 0.1816 0.063 Uiso 1 1 calc R . .
C46 C 0.3158(7) 1.1920(4) 0.2587(6) 0.0512(19) Uani 1 1 d . . .
H46A H 0.2921 1.2261 0.2966 0.061 Uiso 1 1 calc R . .
C47 C 0.2973(6) 1.1233(3) 0.2732(6) 0.0460(18) Uani 1 1 d . . .
H47A H 0.2631 1.1111 0.3233 0.055 Uiso 1 1 calc R . .
C48 C 0.3286(5) 1.0696(3) 0.2143(5) 0.0303(14) Uani 1 1 d . . .
C49 C 0.3074(5) 0.9988(3) 0.2231(5) 0.0344(15) Uani 1 1 d . . .
H49A H 0.2707 0.9854 0.2706 0.041 Uiso 1 1 calc R . .
C50 C 0.3377(5) 0.9491(3) 0.1661(5) 0.0363(16) Uani 1 1 d . . .
C51 C 0.2734(6) 0.8579(3) 0.2504(5) 0.0407(16) Uani 1 1 d . . .
H51A H 0.1976 0.8795 0.2329 0.049 Uiso 1 1 calc R . .
H51B H 0.3252 0.8730 0.3248 0.049 Uiso 1 1 calc R . .
C52 C 0.2610(6) 0.7799(3) 0.2487(6) 0.0470(18) Uani 1 1 d . . .
H52A H 0.3335 0.7581 0.2534 0.056 Uiso 1 1 calc R . .
H52B H 0.2448 0.7647 0.3129 0.056 Uiso 1 1 calc R . .
C53 C 0.0851(6) 0.7160(3) 0.1656(5) 0.0409(16) Uani 1 1 d . . .
H53A H 0.0532 0.7404 0.2131 0.049 Uiso 1 1 calc R . .
H53B H 0.1236 0.6739 0.2045 0.049 Uiso 1 1 calc R . .
C54 C -0.0126(5) 0.6967(3) 0.0556(6) 0.0404(16) Uani 1 1 d . . .
H54B H -0.0738 0.6723 0.0703 0.048 Uiso 1 1 calc R . .
H54A H -0.0461 0.7388 0.0136 0.048 Uiso 1 1 calc R . .
C55 C -0.0605(5) 0.6298(3) -0.1065(5) 0.0333(15) Uani 1 1 d . A .
H55A H -0.0911 0.6685 -0.1582 0.040 Uiso 1 1 calc R . .
H55B H -0.1239 0.6112 -0.0884 0.040 Uiso 1 1 calc R . .
C56 C -0.0171(5) 0.5747(3) -0.1612(5) 0.0361(15) Uani 1 1 d . . .
H56A H 0.0326 0.5425 -0.1048 0.043 Uiso 1 1 calc R A .
H56B H -0.0828 0.5485 -0.2134 0.043 Uiso 1 1 calc R . .
C57 C 0.5705(11) 0.5084(7) -0.3417(11) 0.121(4) Uiso 1 1 d . . .
H57A H 0.6316 0.4900 -0.3621 0.182 Uiso 1 1 calc R . .
H57B H 0.4967 0.5039 -0.4040 0.182 Uiso 1 1 calc R . .
H57C H 0.5683 0.4829 -0.2785 0.182 Uiso 1 1 calc R . .
C58 C 0.4513(16) 1.0744(9) -0.2539(15) 0.181(7) Uiso 1 1 d . . .
H58A H 0.5010 1.0457 -0.2778 0.271 Uiso 1 1 calc R . .
H58B H 0.3897 1.0463 -0.2482 0.271 Uiso 1 1 calc R . .
H58C H 0.4965 1.0945 -0.1820 0.271 Uiso 1 1 calc R . .
B1 B -0.1451(9) 0.4004(4) -0.1248(8) 0.050(2) Uani 1 1 d . . .
F1 F -0.0259(10) 0.3937(6) -0.0814(10) 0.214(5) Uani 1 1 d . . .
F2 F -0.1484(7) 0.4632(3) -0.0830(7) 0.138(3) Uani 1 1 d . . .
F3 F -0.1966(10) 0.3552(3) -0.0910(6) 0.196(5) Uani 1 1 d . . .
F4 F -0.1669(7) 0.3971(4) -0.2298(5) 0.144(3) Uani 1 1 d . . .
B2 B 0.7522(10) 1.0462(7) 0.0136(11) 0.080(3) Uani 1 1 d . . .
F5 F 0.6873(10) 1.1035(6) -0.0239(10) 0.237(7) Uani 1 1 d . . .
F6 F 0.8586(6) 1.0644(5) 0.0255(6) 0.162(4) Uani 1 1 d . . .
F7 F 0.7022(6) 0.9997(3) -0.0687(5) 0.109(2) Uani 1 1 d . . .
F8 F 0.7454(6) 1.0329(5) 0.1091(5) 0.165(4) Uani 1 1 d . . .
C35A C 0.1570(14) 0.7108(9) -0.4287(13) 0.031(4) Uiso 0.40 1 d P A -1
H35A H 0.1226 0.6910 -0.5036 0.037 Uiso 0.40 1 calc PR A -1
H35B H 0.1172 0.7544 -0.4285 0.037 Uiso 0.40 1 calc PR A -1
C36A C 0.2794(13) 0.7240(8) -0.4001(12) 0.033(3) Uiso 0.40 1 d P A -1
H36A H 0.2944 0.7404 -0.4643 0.040 Uiso 0.40 1 calc PR A -1
H36B H 0.3267 0.6829 -0.3686 0.040 Uiso 0.40 1 calc PR A -1
C36B C 0.1976(8) 0.7617(5) -0.4133(7) 0.024(2) Uiso 0.60 1 d P A -2
H36C H 0.2023 0.7837 -0.4791 0.029 Uiso 0.60 1 calc PR A -2
H36D H 0.1261 0.7771 -0.4065 0.029 Uiso 0.60 1 calc PR A -2
C35B C 0.1968(12) 0.6830(6) -0.4253(10) 0.041(3) Uiso 0.60 1 d P A -2
H35C H 0.1507 0.6684 -0.5017 0.049 Uiso 0.60 1 calc PR A -2
H35D H 0.2755 0.6643 -0.4022 0.049 Uiso 0.60 1 calc PR A -2

loop_
_atom_site_aniso_label
_atom_site_aniso_U_11
_atom_site_aniso_U_22
_atom_site_aniso_U_33
_atom_site_aniso_U_23
_atom_site_aniso_U_13
_atom_site_aniso_U_12
O1 0.049(3) 0.072(4) 0.045(3) 0.000(3) 0.019(2) -0.029(3)
O2 0.100(5) 0.069(4) 0.047(3) -0.006(3) 0.029(3) -0.064(3)
O3 0.059(3) 0.075(4) 0.085(4) -0.038(3) 0.051(3) -0.027(3)
O4 0.042(3) 0.034(2) 0.038(2) -0.0040(19) 0.017(2) -0.0106(19)
O5 0.038(2) 0.023(2) 0.045(3) -0.0039(18) 0.016(2) -0.0048(18)
O6 0.044(3) 0.041(3) 0.036(3) 0.005(2) 0.005(2) -0.019(2)
O7 0.029(2) 0.031(2) 0.047(3) -0.0088(19) 0.017(2) -0.0096(18)
O8 0.034(2) 0.033(2) 0.041(3) 0.0027(19) 0.016(2) -0.0069(18)
O9 0.157(8) 0.131(7) 0.097(6) -0.001(5) 0.085(6) 0.018(6)
O10 0.084(6) 0.203(10) 0.120(7) 0.028(6) 0.018(5) -0.021(6)
O11 0.110(8) 0.279(15) 0.199(12) -0.055(10) 0.074(8) 0.028(9)
O12 0.164(8) 0.100(6) 0.124(7) -0.006(4) 0.104(7) -0.035(5)
N1 0.017(2) 0.029(3) 0.036(3) 0.009(2) 0.011(2) 0.000(2)
N2 0.027(3) 0.026(3) 0.035(3) -0.001(2) 0.003(2) -0.001(2)
N3 0.056(5) 0.173(10) 0.055(5) 0.016(6) 0.016(4) -0.005(6)
N4 0.068(6) 0.169(10) 0.085(7) 0.038(7) 0.028(6) -0.010(6)
C1 0.059(5) 0.053(5) 0.056(5) 0.003(4) 0.009(4) -0.011(4)
C2 0.088(7) 0.024(4) 0.069(6) 0.012(4) -0.022(5) -0.017(4)
C3 0.087(7) 0.037(5) 0.087(8) -0.019(5) -0.019(6) 0.006(5)
C4 0.075(7) 0.071(7) 0.123(9) -0.022(6) 0.027(7) 0.037(6)
C5 0.066(5) 0.052(5) 0.085(6) 0.007(4) 0.034(5) 0.034(4)
C6 0.024(3) 0.040(4) 0.047(4) -0.002(3) -0.009(3) -0.003(3)
C7 0.012(3) 0.035(4) 0.038(4) 0.002(3) -0.008(3) -0.003(2)
C8 0.039(4) 0.039(4) 0.038(4) 0.000(3) 0.021(3) 0.015(3)
C9 0.022(3) 0.055(5) 0.032(4) 0.011(3) -0.002(3) -0.007(3)
C10 0.022(3) 0.047(4) 0.033(3) 0.006(3) 0.016(3) 0.004(3)
C11 0.028(3) 0.039(4) 0.041(4) 0.008(3) 0.009(3) 0.009(3)
C12 0.040(4) 0.025(3) 0.046(4) -0.006(3) 0.014(3) -0.003(3)
C13 0.041(4) 0.030(4) 0.035(4) -0.006(3) 0.016(3) -0.010(3)
C14 0.027(4) 0.045(4) 0.035(4) 0.011(3) 0.012(3) 0.000(3)
C15 0.033(3) 0.034(4) 0.033(3) 0.026(3) 0.012(3) -0.010(3)
C16 0.010(3) 0.060(4) 0.024(3) 0.000(3) -0.003(3) 0.010(3)
C17 0.034(3) 0.022(3) 0.032(3) 0.009(2) 0.013(3) -0.002(2)
C18 0.031(3) 0.035(4) 0.031(3) 0.005(3) 0.012(3) -0.012(3)
C19 0.015(3) 0.030(3) 0.042(4) -0.005(3) 0.002(3) -0.005(2)
C20 0.073(5) 0.032(4) 0.045(4) 0.007(3) 0.014(4) -0.006(3)
C21 0.096(7) 0.039(4) 0.052(5) -0.003(4) 0.026(5) -0.016(4)
C22 0.039(4) 0.023(4) 0.092(6) 0.008(4) 0.000(4) 0.000(3)
C23 0.044(4) 0.036(4) 0.095(6) -0.011(4) 0.028(4) -0.012(3)
C24 0.033(4) 0.037(4) 0.088(6) -0.002(4) 0.025(4) -0.007(3)
C25 0.031(3) 0.040(4) 0.036(4) 0.013(3) 0.007(3) 0.002(3)
C26 0.033(4) 0.053(4) 0.023(3) 0.015(3) 0.012(3) 0.003(3)
C27 0.013(3) 0.053(4) 0.049(4) -0.007(3) -0.005(3) 0.006(3)
C28 0.036(4) 0.065(5) 0.042(4) 0.010(4) 0.006(3) 0.029(4)
C29 0.041(5) 0.071(6) 0.073(6) -0.012(5) 0.007(4) 0.021(4)
C30 0.037(5) 0.090(7) 0.075(6) -0.035(5) 0.009(4) 0.009(4)
C31 0.032(4) 0.108(8) 0.057(5) -0.031(5) 0.016(4) -0.005(4)
C32 0.022(4) 0.098(7) 0.051(5) -0.014(4) 0.004(3) -0.011(4)
C33 0.035(4) 0.086(6) 0.037(4) 0.002(4) 0.017(3) -0.024(4)
C34 0.030(4) 0.069(5) 0.039(4) 0.000(4) 0.010(3) -0.013(3)
C38 0.071(6) 0.118(8) 0.083(7) -0.016(6) 0.057(5) -0.043(6)
C39 0.047(4) 0.060(5) 0.076(6) -0.023(4) 0.033(4) -0.007(4)
C40 0.037(4) 0.044(4) 0.046(4) -0.004(3) 0.016(3) -0.004(3)
C41 0.026(3) 0.048(4) 0.025(3) -0.017(3) -0.003(3) -0.005(3)
C42 0.029(3) 0.028(3) 0.036(4) -0.003(3) 0.010(3) -0.016(3)
C43 0.034(4) 0.037(4) 0.033(4) 0.006(3) -0.003(3) -0.002(3)
C44 0.041(4) 0.041(4) 0.061(5) 0.006(3) 0.013(4) 0.001(3)
C45 0.062(5) 0.013(3) 0.064(5) 0.010(3) 0.004(4) -0.001(3)
C46 0.056(5) 0.041(4) 0.051(5) -0.007(3) 0.014(4) -0.011(3)
C47 0.031(4) 0.044(4) 0.054(5) 0.004(3) 0.006(3) 0.004(3)
C48 0.023(3) 0.021(3) 0.038(4) -0.017(3) 0.002(3) -0.012(2)
C49 0.032(3) 0.038(4) 0.035(4) 0.004(3) 0.015(3) -0.003(3)
C50 0.022(3) 0.039(4) 0.035(4) -0.004(3) -0.004(3) -0.002(3)
C51 0.053(4) 0.033(4) 0.033(4) -0.001(3) 0.013(3) -0.008(3)
C52 0.050(4) 0.045(4) 0.038(4) 0.001(3) 0.008(3) -0.007(3)
C53 0.054(4) 0.041(4) 0.041(4) -0.012(3) 0.034(3) -0.006(3)
C54 0.030(3) 0.041(4) 0.057(4) 0.003(3) 0.024(3) 0.000(3)
C55 0.027(3) 0.026(3) 0.046(4) 0.013(3) 0.013(3) -0.011(2)
C56 0.030(3) 0.026(3) 0.041(4) -0.002(3) 0.002(3) -0.003(3)
B1 0.077(7) 0.034(5) 0.054(6) -0.008(4) 0.042(5) -0.009(4)
F1 0.173(9) 0.243(11) 0.228(11) 0.048(9) 0.080(9) 0.084(8)
F2 0.223(8) 0.078(4) 0.173(7) -0.032(4) 0.143(7) -0.038(5)
F3 0.436(14) 0.115(5) 0.138(6) -0.082(5) 0.221(9) -0.167(7)
F4 0.207(8) 0.178(7) 0.067(4) -0.028(4) 0.076(5) -0.102(6)
B2 0.054(6) 0.096(9) 0.101(9) -0.023(7) 0.041(6) -0.040(6)
F5 0.201(11) 0.187(10) 0.239(14) -0.084(9) -0.008(10) 0.044(8)
F6 0.122(6) 0.284(10) 0.103(5) -0.036(6) 0.067(5) -0.108(7)
F7 0.127(5) 0.138(5) 0.093(4) -0.034(4) 0.075(4) -0.055(4)
F8 0.122(6) 0.326(11) 0.075(4) -0.050(6) 0.068(4) -0.128(7)

loop_
_atom_type_symbol
_atom_type_description
_atom_type_scat_dispersion_real
_atom_type_scat_dispersion_imag
_atom_type_scat_source
C C 0.0033 0.0016 'International Tables Vol C Tables 4.2.6.8 and 6.1.1.4'
H H 0.0000 0.0000 'International Tables Vol C Tables 4.2.6.8 and 6.1.1.4'
B B 0.0013 0.0007 'International Tables Vol C Tables 4.2.6.8 and 6.1.1.4'
N N 0.0061 0.0033 'International Tables Vol C Tables 4.2.6.8 and 6.1.1.4'
O O 0.0106 0.0060 'International Tables Vol C Tables 4.2.6.8 and 6.1.1.4'
F F 0.0171 0.0103 'International Tables Vol C Tables 4.2.6.8 and 6.1.1.4'

loop_
_geom_angle_atom_site_label_1
_geom_angle_atom_site_label_2
_geom_angle_atom_site_label_3
_geom_angle
_geom_angle_site_symmetry_1
_geom_angle_site_symmetry_3
_geom_angle_publ_flag
C34 O1 C35A 129.2(8) . . ?
C34 O1 C35B 106.9(7) . . ?
C35A O1 C35B 28.2(6) . . ?
C37 O2 C36B 123.4(7) . . ?
C37 O2 C36A 89.4(8) . . ?
C36B O2 C36A 47.0(6) . . ?
C38 O3 C39 115.7(6) . . ?
C41 O4 C40 114.7(5) . . ?
C50 O5 C51 114.9(5) . . ?
C53 O6 C52 112.2(5) . . ?
C54 O7 C55 112.2(5) . . ?
C25 O8 C56 115.1(5) . . ?
C10 N1 C9 119.5(5) . . ?
C10 N1 C12 121.4(5) . . ?
C9 N1 C12 119.1(5) . . ?
C14 N2 C18 119.6(5) . . ?
C14 N2 C13 120.1(5) . . ?
C18 N2 C13 120.3(5) . . ?
O9 N3 O10 124.6(13) . . ?
O9 N3 C57 117.4(11) . . ?
O10 N3 C57 117.8(12) . . ?
O11 N4 O12 128.0(12) . . ?
O11 N4 C58 119.7(13) . . ?
O12 N4 C58 112.2(13) . . ?
C6 C1 C2 119.3(9) . . ?
C3 C2 C1 123.8(10) . . ?
C2 C3 C4 116.3(9) . . ?
C3 C4 C5 124.3(11) . . ?
C4 C5 C6 117.8(9) . . ?
C1 C6 C5 118.3(7) . . ?
C1 C6 C7 120.8(7) . . ?
C5 C6 C7 120.6(7) . . ?
C11 C7 C8 115.8(6) . . ?
C11 C7 C6 122.9(6) . . ?
C8 C7 C6 121.2(6) . . ?
C9 C8 C7 121.2(6) . . ?
N1 C9 C8 120.8(6) . . ?
N1 C10 C11 121.6(6) . . ?
C10 C11 C7 121.0(6) . . ?
N1 C12 C13 109.8(4) . . ?
N2 C13 C12 110.1(4) . . ?
N2 C14 C15 120.8(6) . . ?
C14 C15 C16 121.2(5) . . ?
C17 C16 C15 116.5(6) . . ?
C17 C16 C19 122.6(6) . . ?
C15 C16 C19 120.9(6) . . ?
C18 C17 C16 121.1(6) . . ?
N2 C18 C17 120.9(5) . . ?
C24 C19 C20 119.4(6) . . ?
C24 C19 C16 119.0(6) . . ?
C20 C19 C16 121.6(6) . . ?
C21 C20 C19 120.4(8) . . ?
C22 C21 C20 120.9(8) . . ?
C21 C22 C23 120.6(7) . . ?
C22 C23 C24 120.0(8) . . ?
C19 C24 C23 118.5(7) . . ?
C26 C25 O8 125.0(6) . . ?
C26 C25 C34 118.9(7) . . ?
O8 C25 C34 116.1(6) . . ?
C25 C26 C27 122.7(6) . . ?
C32 C27 C28 120.6(7) . . ?
C32 C27 C26 117.8(7) . . ?
C28 C27 C26 121.5(7) . . ?
C29 C28 C27 118.0(8) . . ?
C30 C29 C28 122.9(9) . . ?
C31 C30 C29 119.2(8) . . ?
C30 C31 C32 122.4(9) . . ?
C27 C32 C31 116.7(8) . . ?
C27 C32 C33 119.5(7) . . ?
C31 C32 C33 123.8(8) . . ?
C34 C33 C32 120.0(7) . . ?
C33 C34 O1 123.6(6) . . ?
C33 C34 C25 121.1(7) . . ?
O1 C34 C25 115.3(6) . . ?
O2 C37 C38 108.4(7) . . ?
O3 C38 C37 115.4(7) . . ?
O3 C39 C40 116.9(6) . . ?
O4 C40 C39 109.0(5) . . ?
O4 C41 C42 125.6(6) . . ?
O4 C41 C50 115.7(6) . . ?
C42 C41 C50 118.6(6) . . ?
C41 C42 C43 121.4(6) . . ?
C44 C43 C42 122.9(6) . . ?
C44 C43 C48 118.4(6) . . ?
C42 C43 C48 118.7(5) . . ?
C45 C44 C43 120.0(7) . . ?
C46 C45 C44 122.2(6) . . ?
C47 C46 C45 119.8(7) . . ?
C46 C47 C48 122.0(7) . . ?
C49 C48 C47 124.0(6) . . ?
C49 C48 C43 118.4(6) . . ?
C47 C48 C43 117.6(5) . . ?
C50 C49 C48 122.8(6) . . ?
C49 C50 O5 126.6(6) . . ?
C49 C50 C41 120.2(6) . . ?
O5 C50 C41 113.2(6) . . ?
O5 C51 C52 110.0(5) . . ?
O6 C52 C51 109.5(5) . . ?
O6 C53 C54 109.9(5) . . ?
O7 C54 C53 110.2(5) . . ?
O7 C55 C56 111.2(5) . . ?
O8 C56 C55 110.0(5) . . ?
F3 B1 F4 114.2(8) . . ?
F3 B1 F2 112.7(8) . . ?
F4 B1 F2 116.8(8) . . ?
F3 B1 F1 114.1(11) . . ?
F4 B1 F1 100.3(9) . . ?
F2 B1 F1 96.8(9) . . ?
F8 B2 F6 112.0(10) . . ?
F8 B2 F5 104.7(12) . . ?
F6 B2 F5 105.1(11) . . ?
F8 B2 F7 116.5(9) . . ?
F6 B2 F7 113.7(10) . . ?
F5 B2 F7 103.2(11) . . ?
C36A C35A O1 110.2(12) . . ?
C35A C36A O2 99.8(11) . . ?
O2 C36B C35B 108.5(8) . . ?
O1 C35B C36B 100.7(9) . . ?

loop_
_geom_bond_atom_site_label_1
_geom_bond_atom_site_label_2
_geom_bond_distance
_geom_bond_site_symmetry_2
_geom_bond_publ_flag
O1 C34 1.377(9) . ?
O1 C35A 1.465(16) . ?
O1 C35B 1.469(12) . ?
O2 C37 1.395(10) . ?
O2 C36B 1.475(10) . ?
O2 C36A 1.532(15) . ?
O3 C38 1.313(10) . ?
O3 C39 1.395(8) . ?
O4 C41 1.353(7) . ?
O4 C40 1.424(7) . ?
O5 C50 1.356(7) . ?
O5 C51 1.436(8) . ?
O6 C53 1.394(7) . ?
O6 C52 1.452(8) . ?
O7 C54 1.386(7) . ?
O7 C55 1.414(7) . ?
O8 C25 1.361(8) . ?
O8 C56 1.415(7) . ?
O9 N3 1.185(11) . ?
O10 N3 1.189(10) . ?
O11 N4 1.182(13) . ?
O12 N4 1.192(11) . ?
N1 C10 1.324(7) . ?
N1 C9 1.333(8) . ?
N1 C12 1.481(7) . ?
N2 C14 1.331(8) . ?
N2 C18 1.361(8) . ?
N2 C13 1.468(8) . ?
N3 C57 1.466(15) . ?
N4 C58 1.435(17) . ?
C1 C6 1.369(10) . ?
C1 C2 1.369(11) . ?
C2 C3 1.322(15) . ?
C3 C4 1.330(15) . ?
C4 C5 1.378(12) . ?
C5 C6 1.380(11) . ?
C6 C7 1.512(9) . ?
C7 C11 1.371(9) . ?
C7 C8 1.391(9) . ?
C8 C9 1.358(9) . ?
C10 C11 1.363(8) . ?
C12 C13 1.508(8) . ?
C14 C15 1.377(9) . ?
C15 C16 1.388(9) . ?
C16 C17 1.384(8) . ?
C16 C19 1.500(9) . ?
C17 C18 1.362(8) . ?
C19 C24 1.365(10) . ?
C19 C20 1.378(9) . ?
C20 C21 1.370(10) . ?
C21 C22 1.324(11) . ?
C22 C23 1.356(11) . ?
C23 C24 1.417(10) . ?
C25 C26 1.340(9) . ?
C25 C34 1.424(9) . ?
C26 C27 1.435(9) . ?
C27 C32 1.405(11) . ?
C27 C28 1.402(10) . ?
C28 C29 1.366(11) . ?
C29 C30 1.364(12) . ?
C30 C31 1.336(12) . ?
C31 C32 1.417(11) . ?
C32 C33 1.430(11) . ?
C33 C34 1.367(10) . ?
C37 C38 1.505(12) . ?
C39 C40 1.494(9) . ?
C41 C42 1.372(8) . ?
C41 C50 1.447(9) . ?
C42 C43 1.420(9) . ?
C43 C44 1.417(9) . ?
C43 C48 1.437(9) . ?
C44 C45 1.373(10) . ?
C45 C46 1.363(10) . ?
C46 C47 1.359(9) . ?
C47 C48 1.419(9) . ?
C48 C49 1.392(8) . ?
C49 C50 1.343(9) . ?
C51 C52 1.500(8) . ?
C53 C54 1.512(9) . ?
C55 C56 1.482(9) . ?
B1 F3 1.250(10) . ?
B1 F4 1.278(10) . ?
B1 F2 1.324(9) . ?
B1 F1 1.369(13) . ?
B2 F8 1.292(13) . ?
B2 F6 1.314(11) . ?
B2 F5 1.334(15) . ?
B2 F7 1.339(12) . ?
C35A C36A 1.44(2) . ?
C36B C35B 1.512(14) . ?
